data_7124813
loop_
_publ_author_name
'Stephens, David E.'
'Lakey-Beitia, Johant'
'Burch, Jessica E.'
'Arman, Hadi D.'
'Larionov, Oleg V.'

_publ_section_title
;
 Mechanistic insights into the potassium tert-butoxide-mediated synthesis
 of N-heterobiaryls.
;
_journal_issue 64
_journal_name_full 'Chemical communications (Cambridge, England)'
_journal_page_first 9945
_journal_page_last 9948
_journal_paper_doi 10.1039/c6cc04816a
_journal_volume 52
_journal_year 2016
_chemical_formula_moiety 'C11 H9 N O'
_chemical_formula_sum 'C11 H9 N O'
_chemical_formula_weight 171.19
_chemical_name_systematic '2-Phenylpyridine N-Oxide'
_space_group_crystal_system monoclinic
_space_group_IT_number 14
_space_group_name_Hall '-P 2ybc'
_space_group_name_H-M_alt 'P 1 21/c 1'
_atom_sites_solution_hydrogens geom
_atom_sites_solution_primary direct
_audit_creation_date 2015-06-29
_audit_creation_method
;
Olex2 1.2
(compiled 2015.01.26 svn.r3150 for OlexSys, GUI svn.r4998)
;
_audit_update_record
;
2016-04-14 deposited with the CCDC.
2016-07-15 downloaded from the CCDC.
;
_cell_angle_alpha 90
_cell_angle_beta 114.257(3)
_cell_angle_gamma 90
_cell_formula_units_Z 4
_cell_length_a 5.8141(14)
_cell_length_b 23.591(5)
_cell_length_c 6.8413(16)
_cell_measurement_reflns_used 3924
_cell_measurement_temperature 293
_cell_measurement_theta_max 40.2
_cell_measurement_theta_min 3.3
_cell_volume 855.5(3)
_computing_cell_refinement
;
CrystalClear-SM Expert 2.0 r15 (Rigaku, 2011)
;
_computing_data_collection
;
CrystalClear-SM Expert 2.0 r15 (Rigaku, 2011)
;
_computing_data_reduction
;
CrystalClear-SM Expert 2.0 r15 (Rigaku, 2011)
;
_computing_molecular_graphics 'Olex2 (Dolomanov et al., 2009)'
_computing_publication_material 'Olex2 (Dolomanov et al., 2009)'
_computing_structure_refinement 'ShelXL (Sheldrick, 2008)'
_computing_structure_solution 'ShelXT (Sheldrick, 2015)'
_diffrn_ambient_temperature 293
_diffrn_detector CCD
_diffrn_detector_area_resol_mean 28.5714
_diffrn_measured_fraction_theta_full 0.966
_diffrn_measured_fraction_theta_max 0.966
_diffrn_measurement_details
;
scan:
	Number of images: 360
	           Slice: -125.0000 - 55.0000
	     Image width: 0.5000
	        Exp time: 40.0000
	   Rotation axis: Omega
	           Omega: 0.0000
	           Kappa: 0.0000
	             Phi: 0.0000
	             XTD: 34.9735
	          2theta: -35.0128
;
_diffrn_measurement_device
;
AFC12 (Right): Kappa 3 circle
;
_diffrn_measurement_device_type
;
Rigaku Saturn724 (2x2 bin mode)
;
_diffrn_measurement_method 'profile data from \w-scans'
_diffrn_measurement_specimen_support Fiber
_diffrn_orient_matrix_type d*Trek
_diffrn_orient_matrix_UB_11 -0.007005
_diffrn_orient_matrix_UB_12 0.153049
_diffrn_orient_matrix_UB_13 0.110075
_diffrn_orient_matrix_UB_21 -0.031068
_diffrn_orient_matrix_UB_22 0.015887
_diffrn_orient_matrix_UB_23 -0.024067
_diffrn_orient_matrix_UB_31 -0.101739
_diffrn_orient_matrix_UB_32 -0.012155
_diffrn_orient_matrix_UB_33 0.123313
_diffrn_radiation_monochromator 'Graphite Monochromator'
_diffrn_radiation_type MoK\a
_diffrn_radiation_wavelength 0.71075
_diffrn_reflns_av_R_equivalents 0.0269
_diffrn_reflns_av_unetI/netI 0.0370
_diffrn_reflns_Laue_measured_fraction_full 0.966
_diffrn_reflns_Laue_measured_fraction_max 0.966
_diffrn_reflns_limit_h_max 3
_diffrn_reflns_limit_h_min -6
_diffrn_reflns_limit_k_max 25
_diffrn_reflns_limit_k_min -28
_diffrn_reflns_limit_l_max 8
_diffrn_reflns_limit_l_min -6
_diffrn_reflns_number 2600
_diffrn_reflns_point_group_measured_fraction_full 0.966
_diffrn_reflns_point_group_measured_fraction_max 0.966
_diffrn_reflns_theta_full 25.047
_diffrn_reflns_theta_max 25.047
_diffrn_reflns_theta_min 3.695
_diffrn_source 'Sealed Tube'
_diffrn_source_current 40.0
_diffrn_source_power 2.0
_diffrn_source_voltage 50.0
_exptl_absorpt_coefficient_mu 0.086
_exptl_absorpt_correction_T_max 1.0
_exptl_absorpt_correction_T_min 0.648
_exptl_absorpt_correction_type multi-scan
_exptl_absorpt_process_details 'ABSCOR (Higashi, 1995)'
_exptl_crystal_colour 'clear colourless'
_exptl_crystal_colour_lustre clear
_exptl_crystal_colour_primary colourless
_exptl_crystal_density_diffrn 1.329
_exptl_crystal_description plate
_exptl_crystal_F_000 360
_exptl_crystal_recrystallization_method 'Re-crystallisation from solvent'
_exptl_crystal_size_max 0.2
_exptl_crystal_size_mid 0.2
_exptl_crystal_size_min 0.2
_refine_diff_density_max 0.156
_refine_diff_density_min -0.189
_refine_diff_density_rms 0.038
_refine_ls_extinction_method none
_refine_ls_goodness_of_fit_ref 1.025
_refine_ls_hydrogen_treatment constr
_refine_ls_matrix_type full
_refine_ls_number_parameters 118
_refine_ls_number_reflns 1458
_refine_ls_number_restraints 0
_refine_ls_restrained_S_all 1.025
_refine_ls_R_factor_all 0.0531
_refine_ls_R_factor_gt 0.0493
_refine_ls_shift/su_max 0.000
_refine_ls_shift/su_mean 0.000
_refine_ls_structure_factor_coef Fsqd
_refine_ls_weighting_details 'w=1/[\s^2^(Fo^2^)+(0.0300P)^2^+0.5000P] where P=(Fo^2^+2Fc^2^)/3'
_refine_ls_weighting_scheme calc
_refine_ls_wR_factor_gt 0.1102
_refine_ls_wR_factor_ref 0.1128
_reflns_Friedel_coverage 0.000
_reflns_number_gt 1310
_reflns_number_total 1458
_reflns_threshold_expression 'I > 2\s(I)'
_cod_data_source_file c6cc04816a2.cif
_cod_data_source_block cd1337a
_cod_database_code 7124813
_shelx_space_group_comment
;
The symmetry employed for this shelxl refinement is uniquely defined
by the following loop, which should always be used as a source of
symmetry information in preference to the above space-group names.
They are only intended as comments.
;
_shelx_estimated_absorpt_t_max 0.983
_shelx_estimated_absorpt_t_min 0.983
_olex2_refinement_description
;
1. Fixed Uiso
 At 1.2 times of:
  All C(H) groups
2.a Aromatic/amide H refined with riding coordinates:
 C11(H11), C4(H4), C7(H7), C3(H3), C1(H1), C2(H2), C9(H9), C10(H10), C8(H8)
;
_shelx_shelxl_version_number 2014/7
_olex2_exptl_crystal_mounting_method 'glass fiber'
_olex2_submission_special_instructions 'No special instructions were received'

loop_
_space_group_symop_operation_xyz
'x, y, z'
'-x, y+1/2, -z+1/2'
'-x, -y, -z'
'x, -y-1/2, z-1/2'

loop_
_atom_site_label
_atom_site_type_symbol
_atom_site_fract_x
_atom_site_fract_y
_atom_site_fract_z
_atom_site_U_iso_or_equiv
_atom_site_adp_type
_atom_site_occupancy
_atom_site_site_symmetry_order
_atom_site_calc_flag
_atom_site_refinement_flags_posn
O1 O 0.2073(2) 0.56429(6) 0.6716(2) 0.0528(4) Uani 1 1 d .
N1 N 0.3024(3) 0.56749(6) 0.5285(2) 0.0383(4) Uani 1 1 d .
C5 C 0.4994(3) 0.60382(7) 0.5595(3) 0.0362(4) Uani 1 1 d .
C6 C 0.5962(3) 0.63972(7) 0.7524(3) 0.0370(4) Uani 1 1 d .
C11 C 0.4392(4) 0.67626(8) 0.8023(3) 0.0463(5) Uani 1 1 d .
H11 H 0.2667 0.6764 0.7173 0.056 Uiso 1 1 calc R
C4 C 0.6010(3) 0.60459(8) 0.4081(3) 0.0449(4) Uani 1 1 d .
H4 H 0.7360 0.6286 0.4286 0.054 Uiso 1 1 calc R
C7 C 0.8536(3) 0.63982(8) 0.8834(3) 0.0439(4) Uani 1 1 d .
H7 H 0.9615 0.6161 0.8519 0.053 Uiso 1 1 calc R
C3 C 0.5075(4) 0.57093(9) 0.2289(3) 0.0515(5) Uani 1 1 d .
H3 H 0.5755 0.5723 0.1273 0.062 Uiso 1 1 calc R
C1 C 0.2104(3) 0.53375(8) 0.3532(3) 0.0453(4) Uani 1 1 d .
H1 H 0.0773 0.5094 0.3343 0.054 Uiso 1 1 calc R
C2 C 0.3096(4) 0.53483(9) 0.2031(3) 0.0492(5) Uani 1 1 d .
H2 H 0.2439 0.5113 0.0837 0.059 Uiso 1 1 calc R
C9 C 0.7922(4) 0.71121(9) 1.1069(3) 0.0589(6) Uani 1 1 d .
H9 H 0.8572 0.7350 1.2257 0.071 Uiso 1 1 calc R
C10 C 0.5365(4) 0.71178(9) 0.9752(4) 0.0566(5) Uani 1 1 d .
H10 H 0.4303 0.7365 1.0047 0.068 Uiso 1 1 calc R
C8 C 0.9493(4) 0.67506(9) 1.0602(3) 0.0545(5) Uani 1 1 d .
H8 H 1.1209 0.6744 1.1483 0.065 Uiso 1 1 calc R

loop_
_atom_site_aniso_label
_atom_site_aniso_U_11
_atom_site_aniso_U_22
_atom_site_aniso_U_33
_atom_site_aniso_U_23
_atom_site_aniso_U_13
_atom_site_aniso_U_12
O1 0.0553(8) 0.0609(9) 0.0594(8) -0.0115(7) 0.0410(7) -0.0156(6)
N1 0.0362(7) 0.0418(8) 0.0411(8) 0.0003(6) 0.0201(6) 0.0000(6)
C5 0.0342(8) 0.0380(9) 0.0395(9) 0.0055(7) 0.0182(7) 0.0022(7)
C6 0.0409(9) 0.0360(9) 0.0409(9) 0.0036(7) 0.0236(7) -0.0023(7)
C11 0.0459(10) 0.0419(10) 0.0586(12) -0.0009(8) 0.0291(9) -0.0001(8)
C4 0.0450(10) 0.0526(10) 0.0436(10) 0.0043(8) 0.0249(8) -0.0019(8)
C7 0.0414(10) 0.0468(10) 0.0466(10) 0.0010(8) 0.0213(8) 0.0005(8)
C3 0.0571(12) 0.0630(12) 0.0429(10) 0.0049(9) 0.0291(9) 0.0067(9)
C1 0.0392(9) 0.0483(10) 0.0458(10) -0.0039(8) 0.0148(8) -0.0021(8)
C2 0.0497(11) 0.0550(11) 0.0393(10) -0.0053(9) 0.0146(8) 0.0054(9)
C9 0.0786(15) 0.0539(12) 0.0522(12) -0.0152(10) 0.0349(11) -0.0184(10)
C10 0.0702(14) 0.0470(11) 0.0695(13) -0.0107(10) 0.0458(11) -0.0032(10)
C8 0.0519(11) 0.0598(12) 0.0489(11) -0.0015(9) 0.0178(9) -0.0106(9)

loop_
_atom_type_symbol
_atom_type_description
_atom_type_scat_dispersion_real
_atom_type_scat_dispersion_imag
_atom_type_scat_source
N N 0.0061 0.0033 'International Tables Vol C Tables 4.2.6.8 and 6.1.1.4'
O O 0.0106 0.0060 'International Tables Vol C Tables 4.2.6.8 and 6.1.1.4'
C C 0.0033 0.0016 'International Tables Vol C Tables 4.2.6.8 and 6.1.1.4'
H H 0.0000 0.0000 'International Tables Vol C Tables 4.2.6.8 and 6.1.1.4'

loop_
_geom_angle_atom_site_label_1
_geom_angle_atom_site_label_2
_geom_angle_atom_site_label_3
_geom_angle
O1 N1 C5 120.10(14)
O1 N1 C1 119.63(14)
C1 N1 C5 120.24(15)
N1 C5 C6 118.97(14)
N1 C5 C4 118.43(16)
C4 C5 C6 122.60(15)
C11 C6 C5 121.82(16)
C7 C6 C5 119.48(15)
C7 C6 C11 118.61(17)
C6 C11 H11 119.7
C10 C11 C6 120.65(18)
C10 C11 H11 119.7
C5 C4 H4 119.1
C3 C4 C5 121.73(17)
C3 C4 H4 119.1
C6 C7 H7 119.9
C8 C7 C6 120.27(17)
C8 C7 H7 119.9
C4 C3 H3 120.9
C4 C3 C2 118.27(17)
C2 C3 H3 120.9
N1 C1 H1 119.4
N1 C1 C2 121.28(17)
C2 C1 H1 119.4
C3 C2 H2 120.0
C1 C2 C3 120.03(18)
C1 C2 H2 120.0
C10 C9 H9 120.3
C8 C9 H9 120.3
C8 C9 C10 119.40(19)
C11 C10 C9 120.55(18)
C11 C10 H10 119.7
C9 C10 H10 119.7
C7 C8 H8 119.8
C9 C8 C7 120.50(19)
C9 C8 H8 119.8

loop_
_geom_bond_atom_site_label_1
_geom_bond_atom_site_label_2
_geom_bond_distance
O1 N1 1.3091(18)
N1 C5 1.376(2)
N1 C1 1.353(2)
C5 C6 1.471(2)
C5 C4 1.388(2)
C6 C11 1.396(2)
C6 C7 1.393(2)
C11 H11 0.9300
C11 C10 1.368(3)
C4 H4 0.9300
C4 C3 1.372(3)
C7 H7 0.9300
C7 C8 1.382(3)
C3 H3 0.9300
C3 C2 1.383(3)
C1 H1 0.9300
C1 C2 1.369(3)
C2 H2 0.9300
C9 H9 0.9300
C9 C10 1.386(3)
C9 C8 1.380(3)
C10 H10 0.9300
C8 H8 0.9300

loop_
_geom_torsion_atom_site_label_1
_geom_torsion_atom_site_label_2
_geom_torsion_atom_site_label_3
_geom_torsion_atom_site_label_4
_geom_torsion
O1 N1 C5 C6 -1.5(2)
O1 N1 C5 C4 177.77(15)
O1 N1 C1 C2 -178.24(16)
N1 C5 C6 C11 -55.6(2)
N1 C5 C6 C7 127.93(17)
N1 C5 C4 C3 1.0(3)
N1 C1 C2 C3 -0.1(3)
C5 N1 C1 C2 -0.1(3)
C5 C6 C11 C10 -175.88(17)
C5 C6 C7 C8 177.25(16)
C5 C4 C3 C2 -1.1(3)
C6 C5 C4 C3 -179.77(16)
C6 C11 C10 C9 -1.5(3)
C6 C7 C8 C9 -1.1(3)
C11 C6 C7 C8 0.7(3)
C4 C5 C6 C11 125.18(19)
C4 C5 C6 C7 -51.3(2)
C4 C3 C2 C1 0.6(3)
C7 C6 C11 C10 0.6(3)
C1 N1 C5 C6 -179.65(15)
C1 N1 C5 C4 -0.4(2)
C10 C9 C8 C7 0.2(3)
C8 C9 C10 C11 1.1(3)
